data_1560760
loop_
_publ_author_name
'T\'oth, Bal\'azs L.'
'Monory, Anna'
'Egyed, Orsolya'
'Domj\'an, Attila'
'B\'enyei, Attila'
'Szathury, B\'alint'
'Nov\'ak, Zolt\'an'
'Stirling, Andr\'as'

_publ_section_title
;
 The ortho effect in directed C--H activation
;
_journal_issue 14
_journal_name_full 'Chemical Science'
_journal_page_first 5152
_journal_page_last 5163
_journal_paper_doi 10.1039/D1SC00642H
_journal_volume 12
_journal_year 2021
_chemical_absolute_configuration unk
_chemical_formula_moiety 'C32 H24 F6 N2 O6 Pd2, C3 H6 O'
_chemical_formula_sum 'C35 H30 F6 N2 O7 Pd2'
_chemical_formula_weight 917.41
_chemical_name_common MA28
_space_group_crystal_system orthorhombic
_space_group_IT_number 43
_space_group_name_Hall 'F 2 -2d'
_space_group_name_H-M_alt 'F d d 2'
_atom_sites_solution_hydrogens mixed
_atom_sites_solution_primary direct
_atom_sites_solution_secondary difmap
_audit_update_record
;
2020-11-16 deposited with the CCDC.	2021-02-22 downloaded from the CCDC.
;
_cell_angle_alpha 90
_cell_angle_beta 90
_cell_angle_gamma 90
_cell_formula_units_Z 8
_cell_length_a 37.712(6)
_cell_length_b 13.024(2)
_cell_length_c 15.254(3)
_cell_measurement_reflns_used 314
_cell_measurement_temperature 298.(2)
_cell_measurement_theta_max 32.3799
_cell_measurement_theta_min 2.1147
_cell_volume 7492(2)
_computing_cell_refinement 'APEX3 v2017.3-0 (Bruker AXS)'
_computing_data_collection 'Bruker Instrument Service vV6.2.6'
_computing_data_reduction 'SAINT V8.38A (Bruker AXS Inc., 2017)'
_computing_molecular_graphics Mercury
_computing_publication_material 'WinGX, PublCIF'
_computing_structure_refinement 'SHELXL-2018/3 (Sheldrick, 2018)'
_computing_structure_solution 'SHELXT 2014/5 (Sheldrick, 2014)'
_diffrn_ambient_temperature 298.(2)
_diffrn_detector_area_resol_mean 7.3910
_diffrn_measured_fraction_theta_full 0.993
_diffrn_measured_fraction_theta_max 0.993
_diffrn_measurement_device_type 'Bruker D8 VENTURE'
_diffrn_measurement_method '\w and \p scan'
_diffrn_radiation_monochromator 'multilayer mirror INCOATEC'
_diffrn_radiation_type ' Mo K\a'
_diffrn_radiation_wavelength 0.71073
_diffrn_reflns_av_R_equivalents 0.0813
_diffrn_reflns_av_unetI/netI 0.0717
_diffrn_reflns_limit_h_max 45
_diffrn_reflns_limit_h_min -41
_diffrn_reflns_limit_k_max 14
_diffrn_reflns_limit_k_min -15
_diffrn_reflns_limit_l_max 18
_diffrn_reflns_limit_l_min -18
_diffrn_reflns_number 16999
_diffrn_reflns_theta_full 25.39
_diffrn_reflns_theta_max 25.39
_diffrn_reflns_theta_min 2.88
_diffrn_source 'microfocus sealed tube'
_diffrn_source_type 'INCOATEC I\mS 3.0'
_exptl_absorpt_coefficient_mu 1.038
_exptl_absorpt_correction_T_max 0.97
_exptl_absorpt_correction_T_min 0.74
_exptl_absorpt_correction_type multi-scan
_exptl_absorpt_process_details
;
SADABS-2016/2 - Bruker AXS area detector scaling and absorption correction
;
_exptl_crystal_colour colourless
_exptl_crystal_density_diffrn 1.627
_exptl_crystal_density_method 'not measured'
_exptl_crystal_description needle
_exptl_crystal_F_000 3648
_exptl_crystal_size_max 0.300
_exptl_crystal_size_mid 0.090
_exptl_crystal_size_min 0.033
_refine_diff_density_max 0.472
_refine_diff_density_min -0.520
_refine_ls_abs_structure_details
;

Flack x determined using 747 quotients [(I+)-(I-)]/[(I+)+(I-)]
(Parsons, Flack and Wagner, Acta Cryst. B69 (2013) 249-259).
;
_refine_ls_abs_structure_Flack 0.00(3)
_refine_ls_extinction_method none
_refine_ls_goodness_of_fit_ref 1.099
_refine_ls_hydrogen_treatment mixed
_refine_ls_matrix_type full
_refine_ls_number_parameters 241
_refine_ls_number_reflns 3350
_refine_ls_number_restraints 4
_refine_ls_restrained_S_all 1.099
_refine_ls_R_factor_all 0.1065
_refine_ls_R_factor_gt 0.0512
_refine_ls_shift/su_max 0.001
_refine_ls_shift/su_mean 0.000
_refine_ls_structure_factor_coef Fsqd
_refine_ls_weighting_details 'w=1/[\s^2^(Fo^2^)+(0.0627P)^2^+3.5573P] where P=(Fo^2^+2Fc^2^)/3'
_refine_ls_weighting_scheme calc
_refine_ls_wR_factor_gt 0.1106
_refine_ls_wR_factor_ref 0.1377
_reflns_number_gt 2121
_reflns_number_total 3350
_reflns_threshold_expression 'I > 2\s(I)'
_cod_data_source_file d1sc00642h5.cif
_cod_data_source_block 9_Pd
_cod_depositor_comments 'Adding full bibliography for 1560759--1560764.cif.'
_cod_original_cell_volume 7492.(2)
_cod_database_code 1560760
_publcif_datablock.id {72039a91-1373-4dff-9846-45d45dcfeee4}

loop_
_space_group_symop_operation_xyz
'x, y, z'
'-x, -y, z'
'-x+1/4, y+1/4, z+1/4'
'x+1/4, -y+1/4, z+1/4'
'x, y+1/2, z+1/2'
'-x, -y+1/2, z+1/2'
'-x+1/4, y+3/4, z+3/4'
'x+1/4, -y+3/4, z+3/4'
'x+1/2, y, z+1/2'
'-x+1/2, -y, z+1/2'
'-x+3/4, y+1/4, z+3/4'
'x+3/4, -y+1/4, z+3/4'
'x+1/2, y+1/2, z'
'-x+1/2, -y+1/2, z'
'-x+3/4, y+3/4, z+1/4'
'x+3/4, -y+3/4, z+1/4'

loop_
_atom_site_type_symbol
_atom_site_label
_atom_site_fract_x
_atom_site_fract_y
_atom_site_fract_z
_atom_site_U_iso_or_equiv
_atom_site_adp_type
_atom_site_calc_flag
_atom_site_refinement_flags_adp
_atom_site_refinement_flags_occupancy
_atom_site_refinement_flags_posn
_atom_site_occupancy
_atom_site_disorder_assembly
_atom_site_disorder_group
C C1 0.5415(3) 0.4031(10) 0.3332(9) 0.059(3) Uani d . . . 1 . .
C C11 0.4816(3) 0.3256(10) 0.3272(11) 0.072(4) Uani d . . D 1 . .
C C12 0.4576(4) 0.2803(13) 0.3849(13) 0.096(5) Uani d . . . 1 . .
C C13 0.4293(5) 0.2263(15) 0.3464(17) 0.108(6) Uani d . . . 1 . .
H H13 0.412819 0.194824 0.382783 0.13 Uiso calc U . R 1 . .
C C14 0.4252(5) 0.2182(17) 0.260(2) 0.138(8) Uani d . . . 1 . .
H H14 0.405814 0.182654 0.237773 0.166 Uiso calc U . R 1 . .
C C15 0.4494(5) 0.2619(14) 0.2023(15) 0.112(6) Uani d . . . 1 . .
H H15 0.447145 0.252232 0.142117 0.134 Uiso calc U . R 1 . .
C C16 0.4787(3) 0.3238(10) 0.2381(10) 0.068(4) Uani d . . . 1 . .
C C17 0.4603(5) 0.2876(15) 0.4786(13) 0.108(6) Uani d . . . 1 . .
H H17A 0.450211 0.227379 0.504894 0.163 Uiso calc U . R 1 . .
H H17B 0.447807 0.347313 0.498555 0.163 Uiso calc U . R 1 . .
H H17C 0.484856 0.292885 0.495028 0.163 Uiso calc U . R 1 . .
C C21 0.5710(3) 0.4366(10) 0.3886(10) 0.066(4) Uani d . . . 1 . .
C C22 0.5745(5) 0.4006(14) 0.4746(11) 0.104(6) Uani d . . . 1 . .
H H22 0.557775 0.355723 0.497599 0.124 Uiso calc U . R 1 . .
C C23 0.6028(7) 0.432(2) 0.5249(16) 0.147(9) Uani d . . . 1 . .
H H23 0.604956 0.407179 0.581996 0.176 Uiso calc U . R 1 . .
C C24 0.6262(7) 0.4932(19) 0.4947(16) 0.134(8) Uani d . . . 1 . .
H H24 0.645043 0.512045 0.530533 0.161 Uiso calc U . R 1 . .
C C25 0.6244(4) 0.5335(13) 0.410(2) 0.115(6) Uani d . . . 1 . .
H H25 0.641789 0.578158 0.389655 0.138 Uiso calc U . R 1 . .
C C26 0.5958(4) 0.5054(14) 0.3555(12) 0.092(5) Uani d . . . 1 . .
H H26 0.593577 0.532143 0.299241 0.11 Uiso calc U . R 1 . .
C C40 0.4553(4) 0.4514(17) 0.0351(10) 0.081(4) Uani d . . . 1 . .
C C41 0.4318(6) 0.419(2) -0.0449(15) 0.124(8) Uani d . . . 1 . .
C C50 0.5 0.5 0.638(2) 0.167(17) Uani d T P DS 1 . .
C C51 0.5267(12) 0.556(3) 0.691(2) 0.32(3) Uani d . . D 1 . .
H H51A 0.548223 0.516977 0.693379 0.475 Uiso calc U . R 1 . .
H H51B 0.517753 0.566723 0.748907 0.475 Uiso calc U . R 1 . .
H H51C 0.531461 0.621588 0.663941 0.475 Uiso calc U . R 1 . .
H H1 0.511(8) 0.37(3) 0.421(5) 0.475 Uiso d U . D 1 . .
N N1 0.5109(3) 0.3771(8) 0.3688(8) 0.066(3) Uani d . . D 1 . .
O O10 0.5471(2) 0.3985(7) 0.2521(7) 0.067(3) Uani d . . . 1 . .
O O41 0.4762(3) 0.3835(9) 0.0555(7) 0.088(3) Uani d . . . 1 . .
O O42 0.4517(2) 0.5393(10) 0.0667(6) 0.084(3) Uani d . . . 1 . .
O O50 0.5 0.5 0.5600(16) 0.149(7) Uani d T P S 1 . .
F F41 0.4473(5) 0.375(2) -0.1013(13) 0.257(13) Uani d . . . 1 . .
F F42 0.4077(4) 0.3521(11) -0.0163(12) 0.181(6) Uani d . . . 1 . .
F F43 0.4125(4) 0.4941(10) -0.0694(11) 0.192(8) Uani d . . . 1 . .
Pd Pd1 0.51097(3) 0.39084(8) 0.15793(9) 0.0717(4) Uani d . . . 1 . .

loop_
_atom_site_aniso_label
_atom_site_aniso_U_11
_atom_site_aniso_U_22
_atom_site_aniso_U_33
_atom_site_aniso_U_12
_atom_site_aniso_U_13
_atom_site_aniso_U_23
C1 0.054(8) 0.057(8) 0.066(9) 0.014(6) -0.004(7) 0.005(6)
C11 0.063(9) 0.053(8) 0.101(11) 0.004(6) 0.001(8) 0.013(7)
C12 0.079(10) 0.080(11) 0.129(17) -0.005(8) -0.007(11) 0.030(10)
C13 0.076(12) 0.099(15) 0.151(19) -0.019(10) -0.011(12) 0.016(12)
C14 0.083(13) 0.130(17) 0.20(3) -0.056(12) -0.041(16) 0.003(18)
C15 0.080(11) 0.124(16) 0.132(15) -0.010(11) -0.042(10) -0.015(12)
C16 0.056(8) 0.064(9) 0.085(10) -0.001(6) -0.017(7) 0.005(7)
C17 0.094(12) 0.103(14) 0.128(16) -0.010(10) 0.002(11) 0.049(12)
C21 0.056(7) 0.057(8) 0.085(12) 0.005(6) -0.003(8) 0.004(7)
C22 0.108(13) 0.112(14) 0.091(12) -0.020(11) -0.042(11) 0.019(10)
C23 0.142(19) 0.17(2) 0.130(19) -0.045(18) -0.052(16) 0.016(16)
C24 0.136(19) 0.15(2) 0.121(17) -0.024(15) -0.055(14) -0.006(17)
C25 0.082(10) 0.089(12) 0.176(19) -0.021(8) 0.008(16) -0.028(16)
C26 0.051(8) 0.113(15) 0.111(12) -0.010(9) 0.001(8) -0.016(9)
C40 0.063(9) 0.114(14) 0.067(10) 0.000(9) -0.009(8) 0.002(10)
C41 0.087(14) 0.18(3) 0.100(15) -0.009(16) -0.006(12) 0.032(16)
C50 0.27(6) 0.16(4) 0.07(3) 0.06(3) 0 0
C51 0.60(10) 0.18(4) 0.17(4) 0.05(5) -0.12(4) -0.02(2)
N1 0.043(6) 0.073(8) 0.081(7) -0.002(5) -0.003(5) 0.001(5)
O10 0.043(5) 0.083(7) 0.074(6) 0.009(4) -0.011(4) -0.007(5)
O41 0.082(7) 0.105(10) 0.078(7) 0.014(6) -0.016(6) -0.022(6)
O42 0.067(6) 0.111(10) 0.075(7) 0.020(6) 0.003(5) 0.007(6)
O50 0.21(2) 0.110(16) 0.13(2) -0.004(15) 0 0
F41 0.163(14) 0.47(4) 0.133(12) 0.067(18) -0.050(13) -0.129(19)
F42 0.147(12) 0.162(12) 0.233(16) -0.019(9) -0.090(12) 0.026(11)
F43 0.217(13) 0.127(11) 0.232(19) -0.035(10) -0.144(14) 0.070(10)
Pd1 0.0643(6) 0.0737(6) 0.0772(6) 0.0074(6) -0.0111(5) -0.0061(6)

loop_
_atom_type_symbol
_atom_type_description
_atom_type_scat_dispersion_real
_atom_type_scat_dispersion_imag
_atom_type_scat_source
C C 0.0033 0.0016 'International Tables Vol C Tables 4.2.6.8 and 6.1.1.4'
H H 0.0000 0.0000 'International Tables Vol C Tables 4.2.6.8 and 6.1.1.4'
N N 0.0061 0.0033 'International Tables Vol C Tables 4.2.6.8 and 6.1.1.4'
O O 0.0106 0.0060 'International Tables Vol C Tables 4.2.6.8 and 6.1.1.4'
F F 0.0171 0.0103 'International Tables Vol C Tables 4.2.6.8 and 6.1.1.4'
Pd Pd -0.9988 1.0072 'International Tables Vol C Tables 4.2.6.8 and 6.1.1.4'

loop_
_geom_angle_atom_site_label_1
_geom_angle_atom_site_label_2
_geom_angle_atom_site_label_3
_geom_angle_site_symmetry_1
_geom_angle_site_symmetry_3
_geom_angle
_geom_angle_publ_flag
O10 C1 N1 . . 122.5(12) ?
O10 C1 C21 . . 117.1(12) ?
N1 C1 C21 . . 120.3(12) ?
C16 C11 C12 . . 124.8(14) ?
C16 C11 N1 . . 120.7(12) ?
C12 C11 N1 . . 114.6(14) ?
C11 C12 C13 . . 116.1(17) ?
C11 C12 C17 . . 123.7(17) ?
C13 C12 C17 . . 120.2(17) ?
C14 C13 C12 . . 122.8(19) ?
C14 C13 H13 . . 118.6 ?
C12 C13 H13 . . 118.6 ?
C13 C14 C15 . . 121.2(18) ?
C13 C14 H14 . . 119.4 ?
C15 C14 H14 . . 119.4 ?
C14 C15 C16 . . 118.8(19) ?
C14 C15 H15 . . 120.6 ?
C16 C15 H15 . . 120.6 ?
C11 C16 C15 . . 116.1(15) ?
C11 C16 Pd1 . . 124.9(10) ?
C15 C16 Pd1 . . 119.0(13) ?
C12 C17 H17A . . 109.5 ?
C12 C17 H17B . . 109.5 ?
H17A C17 H17B . . 109.5 ?
C12 C17 H17C . . 109.5 ?
H17A C17 H17C . . 109.5 ?
H17B C17 H17C . . 109.5 ?
C26 C21 C22 . . 119.5(15) ?
C26 C21 C1 . . 119.6(13) ?
C22 C21 C1 . . 120.9(14) ?
C23 C22 C21 . . 120.0(19) ?
C23 C22 H22 . . 120.0 ?
C21 C22 H22 . . 120.0 ?
C24 C23 C22 . . 121.(2) ?
C24 C23 H23 . . 119.4 ?
C22 C23 H23 . . 119.4 ?
C23 C24 C25 . . 122.(2) ?
C23 C24 H24 . . 118.8 ?
C25 C24 H24 . . 118.8 ?
C24 C25 C26 . . 119.0(18) ?
C24 C25 H25 . . 120.5 ?
C26 C25 H25 . . 120.5 ?
C21 C26 C25 . . 117.9(18) ?
C21 C26 H26 . . 121.0 ?
C25 C26 H26 . . 121.0 ?
O41 C40 O42 . . 129.4(14) ?
O41 C40 C41 . . 111.6(19) ?
O42 C40 C41 . . 119.0(18) ?
F41 C41 F43 . . 116.(2) ?
F41 C41 F42 . . 105.(3) ?
F43 C41 F42 . . 101.9(18) ?
F41 C41 C40 . . 114.6(19) ?
F43 C41 C40 . . 110.(2) ?
F42 C41 C40 . . 107.9(17) ?
O50 C50 C51 . 2_665 122.9(19) ?
O50 C50 C51 . . 122.9(19) ?
C51 C50 C51 2_665 . 114.(4) ?
C50 C51 H51A . . 109.5 ?
C50 C51 H51B . . 109.5 ?
H51A C51 H51B . . 109.5 ?
C50 C51 H51C . . 109.5 ?
H51A C51 H51C . . 109.5 ?
H51B C51 H51C . . 109.5 ?
C1 N1 C11 . . 127.6(12) ?
C1 N1 H1 . . 115.(10) ?
C11 N1 H1 . . 113.(4) ?
C1 O10 Pd1 . . 127.0(8) ?
C40 O41 Pd1 . . 125.0(11) ?
C40 O42 Pd1 . 2_665 124.0(9) ?
C16 Pd1 O10 . . 89.8(5) ?
C16 Pd1 O41 . . 93.4(5) ?
O10 Pd1 O41 . . 176.5(5) ?
C16 Pd1 O42 . 2_665 177.8(5) ?
O10 Pd1 O42 . 2_665 89.9(4) ?
O41 Pd1 O42 . 2_665 86.8(4) ?
C16 Pd1 Pd1 . 2_665 105.0(4) ?
O10 Pd1 Pd1 . 2_665 98.2(3) ?
O41 Pd1 Pd1 . 2_665 82.3(3) ?
O42 Pd1 Pd1 2_665 2_665 77.2(3) ?

loop_
_geom_bond_atom_site_label_1
_geom_bond_atom_site_label_2
_geom_bond_site_symmetry_2
_geom_bond_distance
_geom_bond_publ_flag
C1 O10 . 1.257(16) ?
C1 N1 . 1.321(16) ?
C1 C21 . 1.463(18) ?
C11 C16 . 1.36(2) ?
C11 C12 . 1.39(2) ?
C11 N1 . 1.438(18) ?
C12 C13 . 1.41(3) ?
C12 C17 . 1.44(3) ?
C13 C14 . 1.33(3) ?
C13 H13 . 0.93 ?
C14 C15 . 1.39(3) ?
C14 H14 . 0.93 ?
C15 C16 . 1.47(2) ?
C15 H15 . 0.93 ?
C16 Pd1 . 1.933(14) ?
C17 H17A . 0.96 ?
C17 H17B . 0.96 ?
C17 H17C . 0.96 ?
C21 C26 . 1.39(2) ?
C21 C22 . 1.40(2) ?
C22 C23 . 1.37(3) ?
C22 H22 . 0.93 ?
C23 C24 . 1.28(3) ?
C23 H23 . 0.93 ?
C24 C25 . 1.40(3) ?
C24 H24 . 0.93 ?
C25 C26 . 1.41(2) ?
C25 H25 . 0.93 ?
C26 H26 . 0.93 ?
C40 O41 . 1.22(2) ?
C40 O42 . 1.25(2) ?
C40 C41 . 1.57(3) ?
C41 F41 . 1.19(3) ?
C41 F43 . 1.28(3) ?
C41 F42 . 1.33(3) ?
C50 O50 . 1.19(3) ?
C50 C51 2_665 1.48(2) ?
C50 C51 . 1.48(2) ?
C51 H51A . 0.96 ?
C51 H51B . 0.96 ?
C51 H51C . 0.96 ?
N1 H1 . 0.80(3) ?
O10 Pd1 . 1.981(9) ?
O41 Pd1 . 2.042(11) ?
O42 Pd1 2_665 2.178(11) ?
Pd1 Pd1 2_665 2.961(2) ?

loop_
_geom_hbond_atom_site_label_D
_geom_hbond_atom_site_label_H
_geom_hbond_atom_site_label_A
_geom_hbond_site_symmetry_A
_geom_hbond_distance_DH
_geom_hbond_distance_HA
_geom_hbond_distance_DA
_geom_hbond_angle_DHA
_geom_hbond_publ_flag
N1 H1 O50 . 0.80(3) 2.8(4) 3.35(2) 130.(40) ?
